data_7234414
loop_
_publ_author_name
'Arthur D. Hendsbee'
'Seth M. McAfee'
'Jon-Paul Sun'
'Theresa M. McCormick'
'Ian G. Hill'
'Gregory C. Welch'

_publ_section_exptl_refinement
;

The H atoms were placed in geometrically idealized positions with C-H 
distances of 0.95\%A (aromatic),1.0\%A (idealized CH), 0.99\%A 
(idealized CH~2~) and 0.98\%A
(idealized CH~3~) and were constrained to ride on the parent C atom 
with Uiso(H) = 1.2Ueq(C) for the aromatic, CH~2~ and C-H protons and Uiso(H) 
= 1.5Ueq(C) for the idealized CH~3~ protons. 

For the 2-ethylpropyl alkyl chain containing carbon atoms C25-C29 a disorder 
was modelled with a ratio of 1:1.The atomic displacement parameters for 
carbon atoms on the disordered fragment were restraied to be of similar 
size using the DELU and SIMU commands.  
;
_publ_section_title
;
 Phthalimide-based pi-conjugated small molecules with tailored electronic
 energy levels for use as acceptors in organic solar cells
;
_journal_name_full 'Journal of Materials Chemistry C'
_journal_page_first 8904
_journal_page_last 8915
_journal_paper_doi 10.1039/C5TC01877C
_journal_volume 3
_journal_year 2015
_chemical_formula_sum 'C58 H56 N4 O8 S2'
_chemical_formula_weight 1001.19
_space_group_IT_number 15
_space_group_name_Hall '-C 2yc'
_space_group_name_H-M_alt 'C 1 2/c 1'
_symmetry_cell_setting monoclinic
_symmetry_space_group_name_H-M 'C 1 2/c 1'
_atom_sites_solution_hydrogens geom
_atom_sites_solution_primary direct
_atom_sites_solution_secondary difmap
_cell_angle_alpha 90.00
_cell_angle_beta 99.160(2)
_cell_angle_gamma 90.00
_cell_formula_units_Z 4
_cell_length_a 22.612(3)
_cell_length_b 11.4854(13)
_cell_length_c 20.156(2)
_cell_measurement_reflns_used 5593
_cell_measurement_temperature 125(2)
_cell_measurement_theta_max 25.03
_cell_measurement_theta_min 2.17
_cell_volume 5167.9(10)
_computing_cell_refinement 'Bruker SAINT'
_computing_data_collection 'Bruker APEX2'
_computing_data_reduction 'Bruker SAINT'
_computing_molecular_graphics 'Bruker SHELXTL'
_computing_publication_material 'Bruker SHELXTL'
_computing_structure_refinement 'SHELXL-97 (Sheldrick, 2008)'
_computing_structure_solution 'SHELXS-97 (Sheldrick, 2008)'
_diffrn_ambient_temperature 125(2)
_diffrn_measured_fraction_theta_full 0.997
_diffrn_measured_fraction_theta_max 0.997
_diffrn_measurement_device_type 'Bruker APEX-II CCD'
_diffrn_measurement_method '\f and \w scans'
_diffrn_radiation_monochromator graphite
_diffrn_radiation_source 'fine-focus sealed tube'
_diffrn_radiation_type MoK\a
_diffrn_radiation_wavelength 0.71073
_diffrn_reflns_av_R_equivalents 0.0695
_diffrn_reflns_av_sigmaI/netI 0.0534
_diffrn_reflns_limit_h_max 27
_diffrn_reflns_limit_h_min -27
_diffrn_reflns_limit_k_max 14
_diffrn_reflns_limit_k_min -14
_diffrn_reflns_limit_l_max 24
_diffrn_reflns_limit_l_min -24
_diffrn_reflns_number 26224
_diffrn_reflns_theta_full 25.84
_diffrn_reflns_theta_max 25.84
_diffrn_reflns_theta_min 1.99
_exptl_absorpt_coefficient_mu 0.163
_exptl_absorpt_correction_T_max 0.7453
_exptl_absorpt_correction_T_min 0.6941
_exptl_absorpt_correction_type multi-scan
_exptl_absorpt_process_details 'SADABS (Bruker 2008)'
_exptl_crystal_colour red
_exptl_crystal_density_diffrn 1.287
_exptl_crystal_density_meas ?
_exptl_crystal_density_method 'not measured'
_exptl_crystal_description block
_exptl_crystal_F_000 2112
_exptl_crystal_recrystallization_method 'Re-crystallisation from solvent: CH2Cl2'
_exptl_crystal_size_max .298
_exptl_crystal_size_mid .241
_exptl_crystal_size_min .232
_refine_diff_density_max 0.819
_refine_diff_density_min -0.344
_refine_diff_density_rms 0.062
_refine_ls_extinction_method none
_refine_ls_goodness_of_fit_ref 1.038
_refine_ls_hydrogen_treatment mixed
_refine_ls_matrix_type full
_refine_ls_number_parameters 377
_refine_ls_number_reflns 4982
_refine_ls_number_restraints 37
_refine_ls_restrained_S_all 1.068
_refine_ls_R_factor_all 0.0918
_refine_ls_R_factor_gt 0.0556
_refine_ls_shift/su_max 0.000
_refine_ls_shift/su_mean 0.000
_refine_ls_structure_factor_coef Fsqd
_refine_ls_weighting_details 'calc w=1/[\s^2^(Fo^2^)+(0.0796P)^2^+4.5009P] where P=(Fo^2^+2Fc^2^)/3'
_refine_ls_weighting_scheme calc
_refine_ls_wR_factor_gt 0.1422
_refine_ls_wR_factor_ref 0.1623
_reflns_number_gt 3334
_reflns_number_total 4982
_reflns_threshold_expression >2sigma(I)
_cod_data_source_file J-Mater-Chem-C-2015-3-8904.cif
_cod_data_source_block 20150109_art2_0m
_cod_depositor_comments
;
The following automatic conversions were performed:

data item '_symmetry_cell_setting' value 'Monoclinic' was changed to
'monoclinic' in accordance with the built-in table derived from the
CIF Core dictionary named 'cif_core.dic' version 2.4.5 last updated
on 2014-11-21.

data item '_exptl_crystal_density_meas' value 'not measured' was
changed to '?' -- the value is perceived as not measured.

Automatic conversion script
Id: cif_fix_values 6909 2019-04-08 15:41:33Z antanas 
;
_cod_original_sg_symbol_H-M C2/c
_cod_database_code 7234414

loop_
_symmetry_equiv_pos_as_xyz
'x, y, z'
'-x, y, -z+1/2'
'x+1/2, y+1/2, z'
'-x+1/2, y+1/2, -z+1/2'
'-x, -y, -z'
'x, -y, z-1/2'
'-x+1/2, -y+1/2, -z'
'x+1/2, -y+1/2, z-1/2'

loop_
_atom_site_label
_atom_site_type_symbol
_atom_site_fract_x
_atom_site_fract_y
_atom_site_fract_z
_atom_site_U_iso_or_equiv
_atom_site_adp_type
_atom_site_occupancy
_atom_site_symmetry_multiplicity
_atom_site_calc_flag
_atom_site_refinement_flags
_atom_site_disorder_assembly
_atom_site_disorder_group
C1 C 0.66326(12) 0.3711(2) 0.52914(13) 0.0247(6) Uani 1 1 d . . .
C2 C 0.68640(12) 0.3022(2) 0.58567(13) 0.0260(6) Uani 1 1 d . . .
H2 H 0.6681 0.3077 0.6249 0.031 Uiso 1 1 calc R . .
C3 C 0.73368(12) 0.2284(2) 0.58631(13) 0.0243(6) Uani 1 1 d . . .
C4 C 0.75636(13) 0.1640(2) 0.64878(14) 0.0267(6) Uani 1 1 d . . .
C5 C 0.83467(13) 0.0778(2) 0.59211(13) 0.0272(6) Uani 1 1 d . . .
C6 C 0.73844(11) 0.2835(2) 0.47157(13) 0.0219(6) Uani 1 1 d . . .
C7 C 0.68931(12) 0.3599(2) 0.47104(13) 0.0226(6) Uani 1 1 d . . .
C8 C 0.82379(14) 0.0133(3) 0.70762(14) 0.0336(7) Uani 1 1 d . . .
H8 H 0.8522 -0.0452 0.6937 0.040 Uiso 1 1 calc R . .
C9 C 0.77328(18) -0.0561(3) 0.73060(18) 0.0530(10) Uani 1 1 d . . .
H9A H 0.7914 -0.1192 0.7606 0.064 Uiso 1 1 calc R . .
H9B H 0.7516 -0.0041 0.7577 0.064 Uiso 1 1 calc R . .
C10 C 0.85941(17) 0.0832(3) 0.76381(16) 0.0515(10) Uani 1 1 d . . .
H10A H 0.8324 0.1409 0.7798 0.062 Uiso 1 1 calc R . .
H10B H 0.8734 0.0300 0.8017 0.062 Uiso 1 1 calc R . .
C11 C 0.7282(2) -0.1098(4) 0.6762(2) 0.0656(12) Uani 1 1 d . . .
H11A H 0.7491 -0.1581 0.6471 0.098 Uiso 1 1 calc R . .
H11B H 0.7060 -0.0481 0.6494 0.098 Uiso 1 1 calc R . .
H11C H 0.7003 -0.1581 0.6966 0.098 Uiso 1 1 calc R . .
C12 C 0.91284(18) 0.1468(4) 0.74558(19) 0.0717(13) Uani 1 1 d . . .
H12A H 0.8995 0.2029 0.7097 0.108 Uiso 1 1 calc R . .
H12B H 0.9403 0.0908 0.7301 0.108 Uiso 1 1 calc R . .
H12C H 0.9335 0.1882 0.7851 0.108 Uiso 1 1 calc R . .
C13 C 0.61458(12) 0.4515(3) 0.54038(13) 0.0267(6) Uani 1 1 d . . .
C14 C 0.56413(12) 0.4228(3) 0.56634(13) 0.0273(6) Uani 1 1 d . . .
H14 H 0.5531 0.3450 0.5747 0.033 Uiso 1 1 calc R . .
C15 C 0.53003(13) 0.5211(3) 0.57944(14) 0.0286(7) Uani 1 1 d . . .
H15 H 0.4931 0.5157 0.5960 0.034 Uiso 1 1 calc R . .
C16 C 0.55545(12) 0.6240(2) 0.56594(13) 0.0255(6) Uani 1 1 d . . .
C17 C 0.53393(13) 0.7429(3) 0.57424(14) 0.0284(7) Uani 1 1 d . . .
C18 C 0.57066(13) 0.8399(3) 0.57040(15) 0.0358(7) Uani 1 1 d . . .
H18 H 0.6105 0.8280 0.5623 0.043 Uiso 1 1 calc R . .
C19 C 0.55107(14) 0.9530(3) 0.57804(16) 0.0377(8) Uani 1 1 d . . .
H19 H 0.5764 1.0178 0.5743 0.045 Uiso 1 1 calc R . .
C20 C 0.49320(13) 0.9681(3) 0.59125(16) 0.0334(7) Uani 1 1 d . . .
C21 C 0.45683(13) 0.8724(3) 0.59625(15) 0.0321(7) Uani 1 1 d . . .
C22 C 0.47555(12) 0.7599(3) 0.58772(14) 0.0281(7) Uani 1 1 d . . .
H22 H 0.4496 0.6958 0.5909 0.034 Uiso 1 1 calc R . .
C23 C 0.39888(14) 0.9150(3) 0.61300(17) 0.0372(8) Uani 1 1 d . A .
C24 C 0.45913(14) 1.0751(3) 0.60235(17) 0.0399(8) Uani 1 1 d . A .
N1 N 0.80281(10) 0.0861(2) 0.64649(11) 0.0267(5) Uani 1 1 d . . .
N2 N 0.40301(11) 1.0362(2) 0.61513(16) 0.0458(7) Uani 1 1 d DU . .
O1 O 0.73460(9) 0.17813(19) 0.69975(10) 0.0367(5) Uani 1 1 d . . .
O2 O 0.88046(9) 0.02101(19) 0.59765(10) 0.0368(5) Uani 1 1 d . . .
O3 O 0.35599(9) 0.8583(2) 0.62308(12) 0.0438(6) Uani 1 1 d . . .
O4 O 0.47452(10) 1.1759(2) 0.60132(13) 0.0481(6) Uani 1 1 d . . .
S1 S 0.62149(3) 0.60058(7) 0.53487(4) 0.0319(2) Uani 1 1 d . . .
C25 C 0.3543(5) 1.1055(10) 0.6350(4) 0.0463(9) Uani 0.501(4) 1 d PDU A 1
H25 H 0.3672 1.1870 0.6271 0.056 Uiso 0.501(4) 1 calc PR A 1
C26 C 0.2949(3) 1.0953(6) 0.5854(3) 0.0313(15) Uani 0.501(4) 1 d PD A 1
H26A H 0.2763 1.0208 0.5957 0.038 Uiso 0.501(4) 1 calc PR A 1
H26B H 0.2684 1.1580 0.5973 0.038 Uiso 0.501(4) 1 calc PR A 1
C28 C 0.3527(3) 1.1055(10) 0.7035(3) 0.062(2) Uani 0.501(4) 1 d PDU A 1
H28A H 0.3477 1.0248 0.7189 0.074 Uiso 0.501(4) 1 calc PR A 1
H28B H 0.3179 1.1517 0.7127 0.074 Uiso 0.501(4) 1 calc PR A 1
C27 C 0.2914(12) 1.100(2) 0.5105(6) 0.040(4) Uani 0.501(4) 1 d PD A 1
H27A H 0.3067 1.1746 0.4975 0.061 Uiso 0.501(4) 1 calc PR A 1
H27B H 0.2496 1.0903 0.4890 0.061 Uiso 0.501(4) 1 calc PR A 1
H27C H 0.3155 1.0364 0.4960 0.061 Uiso 0.501(4) 1 calc PR A 1
C29 C 0.4099(4) 1.1568(10) 0.7417(5) 0.065(2) Uani 0.501(4) 1 d PDU A 1
H29A H 0.4422 1.0993 0.7443 0.097 Uiso 0.501(4) 1 calc PR A 1
H29B H 0.4037 1.1779 0.7872 0.097 Uiso 0.501(4) 1 calc PR A 1
H29C H 0.4209 1.2265 0.7184 0.097 Uiso 0.501(4) 1 calc PR A 1
C25B C 0.3577(5) 1.1195(10) 0.6335(5) 0.0462(9) Uani 0.501(4) 1 d PDU A 2
H25B H 0.3265 1.0634 0.6434 0.055 Uiso 0.501(4) 1 calc PR A 2
C26B C 0.3265(4) 1.1764(7) 0.5816(3) 0.054(2) Uani 0.499(4) 1 d PD A 2
H26C H 0.3541 1.2306 0.5636 0.065 Uiso 0.499(4) 1 calc PR A 2
H26D H 0.2958 1.2243 0.5988 0.065 Uiso 0.499(4) 1 calc PR A 2
C28B C 0.3758(4) 1.1730(7) 0.7028(3) 0.0503(17) Uani 0.499(4) 1 d PDU A 2
H28C H 0.3386 1.2049 0.7157 0.060 Uiso 0.499(4) 1 calc PR A 2
H28D H 0.4013 1.2409 0.6964 0.060 Uiso 0.499(4) 1 calc PR A 2
C27B C 0.2957(12) 1.104(2) 0.5247(8) 0.055(5) Uani 0.499(4) 1 d PD A 2
H27D H 0.3254 1.0560 0.5067 0.083 Uiso 0.499(4) 1 calc PR A 2
H27E H 0.2755 1.1550 0.4892 0.083 Uiso 0.499(4) 1 calc PR A 2
H27F H 0.2662 1.0534 0.5409 0.083 Uiso 0.499(4) 1 calc PR A 2
C29B C 0.4078(4) 1.1085(8) 0.7646(4) 0.0507(17) Uani 0.499(4) 1 d PDU A 2
H29D H 0.3793 1.0577 0.7825 0.076 Uiso 0.499(4) 1 calc PR A 2
H29E H 0.4243 1.1651 0.7991 0.076 Uiso 0.499(4) 1 calc PR A 2
H29F H 0.4404 1.0615 0.7520 0.076 Uiso 0.499(4) 1 calc PR A 2

loop_
_atom_site_aniso_label
_atom_site_aniso_U_11
_atom_site_aniso_U_22
_atom_site_aniso_U_33
_atom_site_aniso_U_23
_atom_site_aniso_U_13
_atom_site_aniso_U_12
C1 0.0235(15) 0.0229(15) 0.0272(15) -0.0019(11) 0.0021(11) 0.0019(11)
C2 0.0286(16) 0.0284(16) 0.0219(14) -0.0011(12) 0.0070(12) 0.0003(12)
C3 0.0257(15) 0.0235(15) 0.0233(14) 0.0000(12) 0.0029(11) 0.0022(12)
C4 0.0295(15) 0.0263(16) 0.0244(15) 0.0010(12) 0.0041(12) 0.0023(13)
C5 0.0285(16) 0.0277(16) 0.0245(15) -0.0012(12) 0.0016(12) 0.0047(13)
C6 0.0205(14) 0.0221(14) 0.0224(14) -0.0033(11) 0.0017(11) 0.0004(11)
C7 0.0234(14) 0.0230(14) 0.0205(14) -0.0020(11) 0.0012(11) 0.0014(11)
C8 0.0440(19) 0.0342(17) 0.0221(15) 0.0065(13) 0.0039(13) 0.0127(14)
C9 0.071(3) 0.040(2) 0.046(2) 0.0132(17) 0.0026(19) 0.0016(19)
C10 0.057(2) 0.063(3) 0.0312(18) 0.0069(17) -0.0061(16) 0.0032(19)
C11 0.092(3) 0.048(2) 0.053(2) 0.0133(19) -0.003(2) -0.021(2)
C12 0.060(3) 0.114(4) 0.036(2) 0.014(2) -0.0088(19) -0.026(3)
C13 0.0267(16) 0.0296(16) 0.0231(15) -0.0008(12) 0.0016(12) 0.0059(12)
C14 0.0240(15) 0.0311(17) 0.0262(15) -0.0021(12) 0.0018(12) 0.0035(12)
C15 0.0226(15) 0.0346(17) 0.0286(15) -0.0030(13) 0.0035(12) 0.0057(13)
C16 0.0220(14) 0.0318(17) 0.0223(14) -0.0023(12) 0.0019(11) 0.0091(12)
C17 0.0275(15) 0.0317(17) 0.0247(14) -0.0035(12) 0.0000(12) 0.0053(13)
C18 0.0255(16) 0.0389(19) 0.0434(19) -0.0025(15) 0.0070(13) 0.0071(14)
C19 0.0302(17) 0.0323(18) 0.052(2) -0.0059(15) 0.0117(15) 0.0014(14)
C20 0.0274(16) 0.0284(17) 0.0437(18) -0.0053(14) 0.0040(13) 0.0039(13)
C21 0.0226(15) 0.0372(18) 0.0355(17) -0.0058(14) 0.0016(12) 0.0062(13)
C22 0.0246(15) 0.0272(16) 0.0309(16) -0.0041(13) -0.0006(12) 0.0043(12)
C23 0.0279(17) 0.0325(18) 0.051(2) -0.0087(15) 0.0061(14) 0.0044(14)
C24 0.0326(18) 0.0332(19) 0.054(2) -0.0056(15) 0.0083(15) 0.0041(14)
N1 0.0294(13) 0.0288(14) 0.0213(12) 0.0045(10) 0.0017(10) 0.0087(11)
N2 0.0273(12) 0.0313(14) 0.0801(18) -0.0170(12) 0.0131(11) 0.0033(10)
O1 0.0468(13) 0.0398(13) 0.0256(11) 0.0055(9) 0.0124(10) 0.0145(10)
O2 0.0340(12) 0.0459(13) 0.0298(12) 0.0038(10) 0.0032(9) 0.0190(10)
O3 0.0285(12) 0.0383(13) 0.0656(16) -0.0076(11) 0.0106(11) 0.0025(10)
O4 0.0383(13) 0.0291(13) 0.0799(18) -0.0079(12) 0.0186(12) 0.0015(10)
S1 0.0325(4) 0.0274(4) 0.0383(4) 0.0010(3) 0.0131(3) 0.0068(3)
C25 0.0277(15) 0.0315(17) 0.081(2) -0.0175(14) 0.0128(14) 0.0035(13)
C26 0.027(3) 0.030(4) 0.039(4) -0.002(3) 0.012(3) 0.004(3)
C28 0.051(4) 0.090(6) 0.048(4) -0.011(4) 0.020(3) 0.005(4)
C27 0.041(9) 0.033(7) 0.050(6) 0.000(5) 0.015(5) -0.005(6)
C29 0.056(4) 0.092(6) 0.049(4) -0.012(4) 0.016(3) 0.004(4)
C25B 0.0278(15) 0.0313(17) 0.081(2) -0.0178(14) 0.0127(14) 0.0035(13)
C26B 0.065(5) 0.050(5) 0.051(5) 0.005(4) 0.020(4) 0.030(4)
C28B 0.045(4) 0.065(4) 0.042(3) 0.013(3) 0.011(3) 0.027(3)
C27B 0.027(7) 0.056(9) 0.080(11) -0.009(8) -0.002(8) 0.017(6)
C29B 0.046(4) 0.064(4) 0.043(3) 0.013(3) 0.008(3) 0.023(3)

loop_
_atom_type_symbol
_atom_type_description
_atom_type_scat_dispersion_real
_atom_type_scat_dispersion_imag
_atom_type_scat_source
C C 0.0033 0.0016 'International Tables Vol C Tables 4.2.6.8 and 6.1.1.4'
H H 0.0000 0.0000 'International Tables Vol C Tables 4.2.6.8 and 6.1.1.4'
N N 0.0061 0.0033 'International Tables Vol C Tables 4.2.6.8 and 6.1.1.4'
O O 0.0106 0.0060 'International Tables Vol C Tables 4.2.6.8 and 6.1.1.4'
S S 0.1246 0.1234 'International Tables Vol C Tables 4.2.6.8 and 6.1.1.4'

loop_
_geom_angle_atom_site_label_1
_geom_angle_atom_site_label_2
_geom_angle_atom_site_label_3
_geom_angle
_geom_angle_site_symmetry_1
_geom_angle_site_symmetry_3
C7 C1 C2 118.1(2) . .
C7 C1 C13 127.4(2) . .
C2 C1 C13 114.4(2) . .
C3 C2 C1 122.9(3) . .
C3 C2 H2 118.5 . .
C1 C2 H2 118.5 . .
C2 C3 C6 120.2(2) . 7_656
C2 C3 C4 118.9(2) . .
C6 C3 C4 120.8(2) 7_656 .
O1 C4 N1 121.6(2) . .
O1 C4 C3 121.3(3) . .
N1 C4 C3 117.1(2) . .
O2 C5 N1 120.0(2) . .
O2 C5 C7 121.8(3) . 7_656
N1 C5 C7 118.2(2) . 7_656
C6 C6 C7 122.3(3) 7_656 .
C6 C6 C3 117.4(3) 7_656 7_656
C7 C6 C3 120.4(2) . 7_656
C1 C7 C6 119.1(2) . .
C1 C7 C5 121.9(2) . 7_656
C6 C7 C5 119.0(2) . 7_656
N1 C8 C10 112.3(3) . .
N1 C8 C9 112.7(3) . .
C10 C8 C9 112.7(3) . .
N1 C8 H8 106.1 . .
C10 C8 H8 106.1 . .
C9 C8 H8 106.1 . .
C11 C9 C8 116.5(3) . .
C11 C9 H9A 108.2 . .
C8 C9 H9A 108.2 . .
C11 C9 H9B 108.2 . .
C8 C9 H9B 108.2 . .
H9A C9 H9B 107.3 . .
C12 C10 C8 115.3(3) . .
C12 C10 H10A 108.5 . .
C8 C10 H10A 108.5 . .
C12 C10 H10B 108.5 . .
C8 C10 H10B 108.5 . .
H10A C10 H10B 107.5 . .
C9 C11 H11A 109.5 . .
C9 C11 H11B 109.5 . .
H11A C11 H11B 109.5 . .
C9 C11 H11C 109.5 . .
H11A C11 H11C 109.5 . .
H11B C11 H11C 109.5 . .
C10 C12 H12A 109.5 . .
C10 C12 H12B 109.5 . .
H12A C12 H12B 109.5 . .
C10 C12 H12C 109.5 . .
H12A C12 H12C 109.5 . .
H12B C12 H12C 109.5 . .
C14 C13 C1 126.4(3) . .
C14 C13 S1 110.7(2) . .
C1 C13 S1 122.1(2) . .
C13 C14 C15 113.0(3) . .
C13 C14 H14 123.5 . .
C15 C14 H14 123.5 . .
C16 C15 C14 113.3(3) . .
C16 C15 H15 123.3 . .
C14 C15 H15 123.3 . .
C15 C16 C17 128.8(3) . .
C15 C16 S1 110.7(2) . .
C17 C16 S1 120.4(2) . .
C18 C17 C22 119.0(3) . .
C18 C17 C16 121.6(3) . .
C22 C17 C16 119.4(3) . .
C19 C18 C17 122.4(3) . .
C19 C18 H18 118.8 . .
C17 C18 H18 118.8 . .
C20 C19 C18 117.8(3) . .
C20 C19 H19 121.1 . .
C18 C19 H19 121.1 . .
C21 C20 C19 120.2(3) . .
C21 C20 C24 108.5(3) . .
C19 C20 C24 131.3(3) . .
C22 C21 C20 122.4(3) . .
C22 C21 C23 129.5(3) . .
C20 C21 C23 108.0(3) . .
C21 C22 C17 118.2(3) . .
C21 C22 H22 120.9 . .
C17 C22 H22 120.9 . .
O3 C23 N2 125.6(3) . .
O3 C23 C21 128.2(3) . .
N2 C23 C21 106.2(3) . .
O4 C24 N2 125.2(3) . .
O4 C24 C20 129.1(3) . .
N2 C24 C20 105.6(3) . .
C4 N1 C5 123.7(2) . .
C4 N1 C8 118.3(2) . .
C5 N1 C8 117.8(2) . .
C23 N2 C24 111.7(2) . .
C23 N2 C25 120.0(5) . .
C24 N2 C25 128.1(5) . .
C23 N2 C25B 127.0(5) . .
C24 N2 C25B 121.1(5) . .
C13 S1 C16 92.24(14) . .
C28 C25 N2 114.3(7) . .
C28 C25 C26 119.1(9) . .
N2 C25 C26 113.3(6) . .
C28 C25 H25 102.3 . .
N2 C25 H25 102.3 . .
C26 C25 H25 102.3 . .
C27 C26 C25 123.4(12) . .
C27 C26 H26A 106.5 . .
C25 C26 H26A 106.5 . .
C27 C26 H26B 106.5 . .
C25 C26 H26B 106.5 . .
H26A C26 H26B 106.5 . .
C25 C28 C29 110.5(8) . .
C25 C28 H28A 109.5 . .
C29 C28 H28A 109.5 . .
C25 C28 H28B 109.5 . .
C29 C28 H28B 109.5 . .
H28A C28 H28B 108.1 . .
C26B C25B N2 114.8(8) . .
C26B C25B C28B 123.5(9) . .
N2 C25B C28B 113.1(7) . .
C26B C25B H25B 99.9 . .
N2 C25B H25B 99.9 . .
C28B C25B H25B 99.9 . .
C25B C26B C27B 116.8(13) . .
C25B C26B H26C 108.1 . .
C27B C26B H26C 108.1 . .
C25B C26B H26D 108.1 . .
C27B C26B H26D 108.1 . .
H26C C26B H26D 107.3 . .
C25B C28B C29B 125.1(8) . .
C25B C28B H28C 106.0 . .
C29B C28B H28C 106.0 . .
C25B C28B H28D 106.0 . .
C29B C28B H28D 106.0 . .
H28C C28B H28D 106.3 . .
C26B C27B H27D 109.5 . .
C26B C27B H27E 109.5 . .
H27D C27B H27E 109.5 . .
C26B C27B H27F 109.5 . .
H27D C27B H27F 109.5 . .
H27E C27B H27F 109.5 . .
C28B C29B H29D 109.5 . .
C28B C29B H29E 109.5 . .
H29D C29B H29E 109.5 . .
C28B C29B H29F 109.5 . .
H29D C29B H29F 109.5 . .
H29E C29B H29F 109.5 . .

loop_
_geom_bond_atom_site_label_1
_geom_bond_atom_site_label_2
_geom_bond_distance
_geom_bond_site_symmetry_2
C1 C7 1.398(4) .
C1 C2 1.417(4) .
C1 C13 1.481(4) .
C2 C3 1.363(4) .
C2 H2 0.9500 .
C3 C6 1.418(4) 7_656
C3 C4 1.480(4) .
C4 O1 1.218(3) .
C4 N1 1.386(4) .
C5 O2 1.214(3) .
C5 N1 1.407(3) .
C5 C7 1.486(4) 7_656
C6 C6 1.410(5) 7_656
C6 C7 1.414(4) .
C6 C3 1.418(4) 7_656
C7 C5 1.486(4) 7_656
C8 N1 1.502(3) .
C8 C10 1.512(4) .
C8 C9 1.525(5) .
C8 H8 1.0000 .
C9 C11 1.505(5) .
C9 H9A 0.9900 .
C9 H9B 0.9900 .
C10 C12 1.507(5) .
C10 H10A 0.9900 .
C10 H10B 0.9900 .
C11 H11A 0.9800 .
C11 H11B 0.9800 .
C11 H11C 0.9800 .
C12 H12A 0.9800 .
C12 H12B 0.9800 .
C12 H12C 0.9800 .
C13 C14 1.369(4) .
C13 S1 1.725(3) .
C14 C15 1.415(4) .
C14 H14 0.9500 .
C15 C16 1.361(4) .
C15 H15 0.9500 .
C16 C17 1.468(4) .
C16 S1 1.730(3) .
C17 C18 1.399(4) .
C17 C22 1.403(4) .
C18 C19 1.389(4) .
C18 H18 0.9500 .
C19 C20 1.387(4) .
C19 H19 0.9500 .
C20 C21 1.387(4) .
C20 C24 1.486(4) .
C21 C22 1.378(4) .
C21 C23 1.487(4) .
C22 H22 0.9500 .
C23 O3 1.212(4) .
C23 N2 1.396(4) .
C24 O4 1.210(4) .
C24 N2 1.407(4) .
N2 C25 1.466(12) .
N2 C25B 1.490(12) .
C25 C28 1.387(9) .
C25 C26 1.546(8) .
C25 H25 1.0000 .
C26 C27 1.499(10) .
C26 H26A 0.9900 .
C26 H26B 0.9900 .
C28 C29 1.517(8) .
C28 H28A 0.9900 .
C28 H28B 0.9900 .
C27 H27A 0.9800 .
C27 H27B 0.9800 .
C27 H27C 0.9800 .
C29 H29A 0.9800 .
C29 H29B 0.9800 .
C29 H29C 0.9800 .
C25B C26B 1.335(13) .
C25B C28B 1.522(14) .
C25B H25B 1.0000 .
C26B C27B 1.497(10) .
C26B H26C 0.9900 .
C26B H26D 0.9900 .
C28B C29B 1.530(7) .
C28B H28C 0.9900 .
C28B H28D 0.9900 .
C27B H27D 0.9800 .
C27B H27E 0.9800 .
C27B H27F 0.9800 .
C29B H29D 0.9800 .
C29B H29E 0.9800 .
C29B H29F 0.9800 .
